data_1512817
loop_
_publ_author_name
'Lian-Li Liu'
'Jing-Jing Huang'
'Xiu-Li Wang'
'Guo-Cheng Liu'
'Song Yang'
'Hong-Yan Lin'

_publ_section_title
;
 Ligand-controlled assembly of cobalt(II) metal-organic complexes from
 different semirigid bis(imidazole) derivatives and aromatic
 monocarboxylates: Electrochemical behaviors and fluorescent properties
;
_journal_name_full
;
Inorganica Chimica Acta
;
_journal_page_first 715
_journal_page_last 722
_journal_paper_doi 10.1016/j.ica.2012.09.033
_journal_volume 394
_journal_year 2013
_chemical_formula_sum 'C33 H29 Cl Co N6 O6'
_chemical_formula_weight 700.00
_space_group_IT_number 15
_symmetry_cell_setting monoclinic
_symmetry_space_group_name_Hall '-C 2yc'
_symmetry_space_group_name_H-M 'C 1 2/c 1'
_atom_sites_solution_hydrogens geom
_atom_sites_solution_primary direct
_atom_sites_solution_secondary difmap
_cell_angle_alpha 90.00
_cell_angle_beta 99.3350(10)
_cell_angle_gamma 90.00
_cell_formula_units_Z 8
_cell_length_a 19.1278(11)
_cell_length_b 16.8327(10)
_cell_length_c 21.3003(12)
_cell_measurement_temperature 293(2)
_cell_volume 6767.3(7)
_computing_structure_refinement 'SHELXL-97 (Sheldrick, 1997)'
_computing_structure_solution 'SHELXS-97 (Sheldrick, 1990)'
_diffrn_ambient_temperature 293(2)
_diffrn_measured_fraction_theta_full 0.996
_diffrn_measured_fraction_theta_max 0.996
_diffrn_radiation_monochromator graphite
_diffrn_radiation_source 'fine-focus sealed tube'
_diffrn_radiation_type MoK\a
_diffrn_radiation_wavelength 0.71073
_diffrn_reflns_av_R_equivalents 0.0395
_diffrn_reflns_av_sigmaI/netI 0.0446
_diffrn_reflns_limit_h_max 25
_diffrn_reflns_limit_h_min -24
_diffrn_reflns_limit_k_max 17
_diffrn_reflns_limit_k_min -22
_diffrn_reflns_limit_l_max 28
_diffrn_reflns_limit_l_min -28
_diffrn_reflns_number 30123
_diffrn_reflns_theta_full 28.33
_diffrn_reflns_theta_max 28.33
_diffrn_reflns_theta_min 1.62
_exptl_absorpt_coefficient_mu 0.638
_exptl_absorpt_correction_T_max 0.736
_exptl_absorpt_correction_T_min 0.716
_exptl_absorpt_correction_type multi-scan
_exptl_crystal_density_diffrn 1.374
_exptl_crystal_density_method 'not measured'
_exptl_crystal_F_000 2888
_exptl_crystal_size_max 0.54
_exptl_crystal_size_mid 0.52
_exptl_crystal_size_min 0.48
_refine_diff_density_max 1.112
_refine_diff_density_min -0.452
_refine_diff_density_rms 0.066
_refine_ls_extinction_method none
_refine_ls_goodness_of_fit_ref 1.047
_refine_ls_hydrogen_treatment constr
_refine_ls_matrix_type full
_refine_ls_number_parameters 472
_refine_ls_number_reflns 8431
_refine_ls_number_restraints 10
_refine_ls_restrained_S_all 1.050
_refine_ls_R_factor_all 0.0999
_refine_ls_R_factor_gt 0.0591
_refine_ls_shift/su_max 0.001
_refine_ls_shift/su_mean 0.000
_refine_ls_structure_factor_coef Fsqd
_refine_ls_weighting_details 'calc w=1/[\s^2^(Fo^2^)+(0.1073P)^2^+3.1868P] where P=(Fo^2^+2Fc^2^)/3'
_refine_ls_weighting_scheme calc
_refine_ls_wR_factor_gt 0.1700
_refine_ls_wR_factor_ref 0.1952
_reflns_number_gt 5254
_reflns_number_total 8431
_reflns_threshold_expression >2sigma(I)
_cod_data_source_file ICA-2013-394-715-722-4.cif
_cod_data_source_block 4
_cod_original_sg_symbol_H-M 'C 2/c'
_cod_database_code 1512817

loop_
_symmetry_equiv_pos_as_xyz
'x, y, z'
'-x, y, -z+1/2'
'x+1/2, y+1/2, z'
'-x+1/2, y+1/2, -z+1/2'
'-x, -y, -z'
'x, -y, z-1/2'
'-x+1/2, -y+1/2, -z'
'x+1/2, -y+1/2, z-1/2'

loop_
_atom_site_label
_atom_site_type_symbol
_atom_site_fract_x
_atom_site_fract_y
_atom_site_fract_z
_atom_site_U_iso_or_equiv
_atom_site_adp_type
_atom_site_occupancy
_atom_site_symmetry_multiplicity
_atom_site_calc_flag
_atom_site_refinement_flags
_atom_site_disorder_assembly
_atom_site_disorder_group
C1 C 0.6420(4) 0.2920(5) -0.0870(4) 0.0513(19) Uani 0.507(6) 1 d P A 1
C1' C 0.6760(4) 0.3443(6) -0.0887(6) 0.061(2) Uani 0.493(6) 1 d P A 2
N1 N 0.66180(13) 0.24444(15) 0.08283(12) 0.0471(6) Uani 1 1 d . A .
O1 O 0.6775(4) 0.3430(5) -0.0510(4) 0.0642(19) Uani 0.507(6) 1 d P A 1
O1' O 0.6653(5) 0.2987(6) -0.0454(5) 0.077(2) Uani 0.493(6) 1 d P A 2
Cl1 Cl 0.76930(5) 0.42081(6) 0.07708(5) 0.0662(3) Uani 1 1 d . A .
Co1 Co 0.67472(2) 0.34759(3) 0.039289(19) 0.04593(16) Uani 1 1 d . . .
C2 C 0.66144(16) 0.1736(2) 0.05622(15) 0.0479(7) Uani 1 1 d . . .
H2 H 0.6714 0.1652 0.0154 0.058 Uiso 1 1 calc R A .
N2 N 0.64532(13) 0.11529(16) 0.09383(13) 0.0510(6) Uani 1 1 d . A .
O2 O 0.5956(3) 0.2488(4) -0.0722(2) 0.0703(18) Uani 0.507(6) 1 d P A 1
O2' O 0.6898(4) 0.4140(4) -0.0839(4) 0.099(3) Uani 0.493(6) 1 d P A 2
C3 C 0.63378(17) 0.1500(2) 0.15032(16) 0.0531(8) Uani 1 1 d . . .
N3 N 0.59177(13) 0.41075(15) 0.05852(11) 0.0441(6) Uani 1 1 d . A .
C4 C 0.64420(16) 0.2305(2) 0.14292(14) 0.0490(7) Uani 1 1 d . A .
N4 N 0.53049(14) 0.51044(17) 0.08950(11) 0.0498(6) Uani 1 1 d . A .
O4 O 0.5986(8) 0.0898(7) -0.2340(9) 0.477(16) Uani 1 1 d DU . .
C5 C 0.6375(2) 0.2832(3) 0.19175(16) 0.0660(10) Uani 1 1 d . . .
H5 H 0.6448 0.3373 0.1870 0.079 Uiso 1 1 calc R A .
N5 N 0.7152(6) 0.4137(9) -0.2879(9) 0.152(5) Uani 0.749(10) 1 d P A 1
N5' N 0.7090(10) 0.3551(15) -0.3142(8) 0.084(5) Uani 0.251(10) 1 d PU A 2
O5 O 0.7238(9) 0.3997(17) -0.3367(9) 0.290(14) Uani 0.749(10) 1 d P A 1
O5' O 0.705(3) 0.433(6) -0.319(4) 0.290(14) Uani 0.251(10) 1 d P A 2
C6 C 0.6196(3) 0.2533(3) 0.24779(19) 0.0816(12) Uani 1 1 d . A .
N6 N 0.6407(7) 0.1267(6) -0.2614(6) 0.321(8) Uani 1 1 d DU A .
O6 O 0.7198(5) 0.4746(8) -0.2501(7) 0.215(5) Uani 0.749(10) 1 d P A 1
O6' O 0.7269(15) 0.3075(19) -0.3556(18) 0.215(5) Uani 0.251(10) 1 d P A 2
C7 C 0.6098(3) 0.1714(3) 0.25479(19) 0.0831(13) Uani 1 1 d . . .
O7 O 0.6608(9) 0.1199(8) -0.3119(8) 0.61(2) Uani 1 1 d D . .
C8 C 0.6165(2) 0.1186(3) 0.2062(2) 0.0723(11) Uani 1 1 d . A .
H8 H 0.6097 0.0644 0.2108 0.087 Uiso 1 1 calc R . .
C9 C 0.5925(4) 0.1378(4) 0.3175(3) 0.124(2) Uani 1 1 d . A .
H9A H 0.6315 0.1475 0.3511 0.186 Uiso 1 1 calc R . .
H9B H 0.5845 0.0816 0.3131 0.186 Uiso 1 1 calc R . .
H9C H 0.5507 0.1631 0.3274 0.186 Uiso 1 1 calc R . .
C10 C 0.6115(4) 0.3106(4) 0.3009(2) 0.133(2) Uani 1 1 d . . .
H10A H 0.6239 0.3632 0.2891 0.199 Uiso 1 1 calc R A .
H10B H 0.6422 0.2948 0.3390 0.199 Uiso 1 1 calc R . .
H10C H 0.5632 0.3102 0.3082 0.199 Uiso 1 1 calc R . .
C11 C 0.63789(19) 0.0307(2) 0.0756(2) 0.0632(9) Uani 1 1 d . . .
H11A H 0.6440 -0.0018 0.1137 0.076 Uiso 1 1 calc R A .
H11B H 0.6747 0.0165 0.0513 0.076 Uiso 1 1 calc R . .
C12 C 0.56638(18) 0.0140(2) 0.03650(17) 0.0550(8) Uani 1 1 d . A .
C13 C 0.5578(2) 0.0110(4) -0.0276(2) 0.0967(17) Uani 1 1 d . . .
H13 H 0.5970 0.0179 -0.0477 0.116 Uiso 1 1 calc R A .
C14 C 0.5075(2) 0.0018(4) 0.0640(2) 0.0975(17) Uani 1 1 d . . .
H14 H 0.5117 0.0021 0.1081 0.117 Uiso 1 1 calc R A .
C15 C 0.59478(16) 0.48257(19) 0.08199(13) 0.0449(7) Uani 1 1 d . . .
H15 H 0.6366 0.5113 0.0924 0.054 Uiso 1 1 calc R A .
C16 C 0.48195(16) 0.4517(2) 0.06925(13) 0.0508(8) Uani 1 1 d . . .
C17 C 0.52042(16) 0.3890(2) 0.05023(13) 0.0471(7) Uani 1 1 d . A .
C18 C 0.48663(19) 0.3196(2) 0.02672(15) 0.0597(9) Uani 1 1 d . . .
H18 H 0.5127 0.2772 0.0147 0.072 Uiso 1 1 calc R A .
C19 C 0.4143(2) 0.3143(3) 0.02133(18) 0.0750(12) Uani 1 1 d . A .
C20 C 0.3750(2) 0.3795(4) 0.0394(2) 0.0812(14) Uani 1 1 d . . .
C21 C 0.40788(19) 0.4471(3) 0.06367(18) 0.0718(12) Uani 1 1 d . A .
H21 H 0.3819 0.4893 0.0763 0.086 Uiso 1 1 calc R . .
C22 C 0.2943(2) 0.3758(5) 0.0318(3) 0.125(2) Uani 1 1 d . A .
H22A H 0.2744 0.3828 -0.0122 0.188 Uiso 1 1 calc R . .
H22B H 0.2776 0.4171 0.0567 0.188 Uiso 1 1 calc R . .
H22C H 0.2803 0.3250 0.0461 0.188 Uiso 1 1 calc R . .
C23 C 0.3779(3) 0.2371(4) -0.0038(3) 0.116(2) Uani 1 1 d . . .
H23A H 0.4120 0.2025 -0.0180 0.175 Uiso 1 1 calc R A .
H23B H 0.3409 0.2488 -0.0386 0.175 Uiso 1 1 calc R . .
H23C H 0.3580 0.2116 0.0296 0.175 Uiso 1 1 calc R . .
C24 C 0.5175(2) 0.5868(2) 0.11707(15) 0.0613(10) Uani 1 1 d . . .
H24A H 0.4748 0.6094 0.0929 0.074 Uiso 1 1 calc R A .
H24B H 0.5564 0.6221 0.1126 0.074 Uiso 1 1 calc R . .
C25 C 0.50919(17) 0.58385(19) 0.18648(14) 0.0475(7) Uani 1 1 d . A .
C26 C 0.50435(16) 0.65379(18) 0.21853(15) 0.0468(7) Uani 1 1 d . . .
H26 H 0.5070 0.7018 0.1975 0.056 Uiso 1 1 calc R A .
C27 C 0.5046(2) 0.5133(2) 0.21863(16) 0.0701(11) Uani 1 1 d . . .
H27 H 0.5076 0.4653 0.1976 0.084 Uiso 1 1 calc R A .
C28 C 0.6649(2) 0.2959(3) -0.15428(16) 0.0697(11) Uani 1 1 d . . .
C29 C 0.6868(2) 0.3530(3) -0.1897(3) 0.0905(15) Uani 1 1 d . A .
H29 H 0.6980 0.4029 -0.1723 0.109 Uiso 1 1 calc R . .
C30 C 0.6928(3) 0.3387(6) -0.2497(4) 0.126(3) Uani 1 1 d . . .
C31 C 0.6811(5) 0.2686(8) -0.2751(3) 0.157(5) Uani 1 1 d . A .
H31A H 0.6885 0.2599 -0.3166 0.189 Uiso 1 1 calc R B 2
C32 C 0.6582(4) 0.2080(4) -0.2415(4) 0.142(3) Uani 1 1 d D . .
C33 C 0.6484(3) 0.2228(3) -0.1793(3) 0.0985(17) Uani 1 1 d . A .
H33 H 0.6309 0.1835 -0.1554 0.118 Uiso 1 1 calc R . .

loop_
_atom_site_aniso_label
_atom_site_aniso_U_11
_atom_site_aniso_U_22
_atom_site_aniso_U_33
_atom_site_aniso_U_23
_atom_site_aniso_U_13
_atom_site_aniso_U_12
C1 0.047(4) 0.067(5) 0.039(4) 0.001(3) 0.001(3) 0.025(4)
C1' 0.041(4) 0.058(6) 0.084(8) -0.010(5) 0.009(4) 0.013(4)
N1 0.0467(14) 0.0477(15) 0.0478(14) -0.0050(11) 0.0101(11) 0.0017(11)
O1 0.076(4) 0.082(5) 0.037(3) -0.012(4) 0.015(3) -0.001(4)
O1' 0.086(5) 0.091(6) 0.059(5) -0.005(5) 0.026(4) -0.006(5)
Cl1 0.0512(5) 0.0704(6) 0.0777(6) -0.0184(5) 0.0123(4) -0.0099(4)
Co1 0.0435(2) 0.0496(3) 0.0468(2) -0.00740(18) 0.01349(17) -0.00070(18)
C2 0.0431(16) 0.0532(18) 0.0483(16) -0.0066(14) 0.0098(13) 0.0025(13)
N2 0.0434(14) 0.0482(15) 0.0609(16) -0.0049(13) 0.0071(12) -0.0038(12)
O2 0.061(3) 0.094(4) 0.058(3) 0.006(3) 0.015(2) -0.002(3)
O2' 0.098(5) 0.067(4) 0.123(6) -0.023(4) -0.010(4) 0.014(4)
C3 0.0462(17) 0.064(2) 0.0495(17) -0.0011(15) 0.0073(14) -0.0007(15)
N3 0.0422(13) 0.0516(15) 0.0395(13) -0.0039(11) 0.0093(10) 0.0025(11)
C4 0.0458(16) 0.0557(19) 0.0450(16) -0.0041(14) 0.0055(13) 0.0031(14)
N4 0.0583(16) 0.0579(16) 0.0355(12) 0.0046(11) 0.0146(11) 0.0149(13)
O4 0.326(18) 0.122(6) 0.86(4) 0.025(12) -0.273(18) -0.063(9)
C5 0.081(3) 0.068(2) 0.0484(19) -0.0094(17) 0.0088(17) 0.009(2)
N5 0.104(6) 0.131(9) 0.212(15) 0.031(9) 0.002(8) 0.012(6)
N5' 0.089(8) 0.118(10) 0.047(7) 0.021(7) 0.022(6) -0.006(7)
O5 0.187(12) 0.48(3) 0.232(14) 0.26(2) 0.132(8) 0.140(12)
O5' 0.187(12) 0.48(3) 0.232(14) 0.26(2) 0.132(8) 0.140(12)
C6 0.096(3) 0.100(3) 0.050(2) -0.006(2) 0.015(2) 0.016(3)
N6 0.263(15) 0.266(16) 0.362(18) -0.194(14) -0.168(12) 0.106(10)
O6 0.160(7) 0.195(10) 0.301(15) 0.134(10) 0.066(8) 0.001(7)
O6' 0.160(7) 0.195(10) 0.301(15) 0.134(10) 0.066(8) 0.001(7)
C7 0.086(3) 0.116(4) 0.050(2) 0.004(2) 0.018(2) 0.004(3)
O7 0.60(3) 0.46(2) 0.61(3) -0.45(3) -0.34(3) 0.30(2)
C8 0.069(2) 0.080(3) 0.068(2) 0.020(2) 0.0091(19) -0.005(2)
C9 0.141(5) 0.168(6) 0.071(3) 0.026(4) 0.044(3) 0.006(4)
C10 0.196(7) 0.147(5) 0.059(3) -0.027(3) 0.033(4) 0.033(5)
C11 0.060(2) 0.0459(19) 0.083(3) -0.0075(17) 0.0082(18) -0.0042(16)
C12 0.0583(19) 0.0452(18) 0.063(2) -0.0071(15) 0.0154(16) -0.0105(15)
C13 0.064(2) 0.151(5) 0.082(3) -0.029(3) 0.032(2) -0.041(3)
C14 0.081(3) 0.153(5) 0.062(3) -0.018(3) 0.021(2) -0.046(3)
C15 0.0464(16) 0.0518(18) 0.0371(14) 0.0017(13) 0.0089(12) 0.0023(13)
C16 0.0455(16) 0.076(2) 0.0322(14) 0.0117(14) 0.0102(12) 0.0103(16)
C17 0.0442(16) 0.065(2) 0.0326(14) 0.0088(13) 0.0071(12) 0.0007(15)
C18 0.058(2) 0.075(2) 0.0450(17) 0.0048(16) 0.0041(15) -0.0137(18)
C19 0.060(2) 0.111(3) 0.051(2) 0.013(2) -0.0002(17) -0.028(2)
C20 0.0450(19) 0.133(4) 0.063(2) 0.032(3) 0.0034(18) -0.012(3)
C21 0.049(2) 0.112(4) 0.057(2) 0.025(2) 0.0159(16) 0.020(2)
C22 0.046(2) 0.206(7) 0.122(5) 0.052(5) 0.008(3) -0.012(3)
C23 0.094(4) 0.138(5) 0.109(4) 0.003(4) -0.007(3) -0.061(4)
C24 0.088(3) 0.059(2) 0.0423(17) 0.0104(15) 0.0264(17) 0.0277(19)
C25 0.0549(18) 0.0521(18) 0.0374(15) 0.0052(13) 0.0137(13) 0.0113(14)
C26 0.0493(17) 0.0446(16) 0.0472(16) 0.0068(13) 0.0099(13) 0.0037(13)
C27 0.126(3) 0.0467(19) 0.0414(17) -0.0014(15) 0.025(2) 0.009(2)
C28 0.070(2) 0.092(3) 0.0434(18) -0.0026(19) -0.0011(16) 0.041(2)
C29 0.057(2) 0.081(3) 0.121(4) 0.016(3) -0.025(3) 0.004(2)
C30 0.073(3) 0.192(8) 0.116(6) 0.086(5) 0.028(4) 0.035(4)
C31 0.148(7) 0.264(12) 0.055(3) 0.004(5) 0.005(3) 0.128(8)
C32 0.146(6) 0.116(5) 0.136(6) -0.077(5) -0.059(5) 0.064(5)
C33 0.073(3) 0.078(3) 0.142(5) 0.040(3) 0.011(3) 0.020(2)

loop_
_atom_type_symbol
_atom_type_description
_atom_type_scat_dispersion_real
_atom_type_scat_dispersion_imag
_atom_type_scat_source
C C 0.0033 0.0016 'International Tables Vol C Tables 4.2.6.8 and 6.1.1.4'
H H 0.0000 0.0000 'International Tables Vol C Tables 4.2.6.8 and 6.1.1.4'
Cl Cl 0.1484 0.1585 'International Tables Vol C Tables 4.2.6.8 and 6.1.1.4'
Co Co 0.3494 0.9721 'International Tables Vol C Tables 4.2.6.8 and 6.1.1.4'
N N 0.0061 0.0033 'International Tables Vol C Tables 4.2.6.8 and 6.1.1.4'
O O 0.0106 0.0060 'International Tables Vol C Tables 4.2.6.8 and 6.1.1.4'

loop_
_geom_angle_atom_site_label_1
_geom_angle_atom_site_label_2
_geom_angle_atom_site_label_3
_geom_angle
_geom_angle_site_symmetry_1
_geom_angle_site_symmetry_3
O2 C1 O1 125.6(9) . .
O2 C1 C28 125.6(7) . .
O1 C1 C28 108.8(9) . .
O2' C1' O1' 126.9(14) . .
O2' C1' C28 124.5(11) . .
O1' C1' C28 108.6(10) . .
C2 N1 C4 104.9(3) . .
C2 N1 Co1 125.2(2) . .
C4 N1 Co1 129.5(2) . .
C1 O1 Co1 121.9(9) . .
C1' O1' Co1 115.0(10) . .
O1 Co1 O1' 23.5(2) . .
O1 Co1 N1 116.8(3) . .
O1' Co1 N1 93.6(3) . .
O1 Co1 N3 112.0(3) . .
O1' Co1 N3 116.8(3) . .
N1 Co1 N3 101.76(10) . .
O1 Co1 Cl1 103.3(3) . .
O1' Co1 Cl1 120.8(3) . .
N1 Co1 Cl1 117.78(8) . .
N3 Co1 Cl1 104.82(8) . .
N1 C2 N2 113.1(3) . .
N1 C2 H2 123.5 . .
N2 C2 H2 123.5 . .
C2 N2 C3 107.2(3) . .
C2 N2 C11 125.0(3) . .
C3 N2 C11 127.7(3) . .
C4 C3 N2 105.5(3) . .
C4 C3 C8 121.9(3) . .
N2 C3 C8 132.6(4) . .
C15 N3 C17 105.8(3) . .
C15 N3 Co1 125.5(2) . .
C17 N3 Co1 128.6(2) . .
C3 C4 C5 120.5(3) . .
C3 C4 N1 109.3(3) . .
C5 C4 N1 130.2(3) . .
C15 N4 C16 107.1(3) . .
C15 N4 C24 125.1(3) . .
C16 N4 C24 127.7(3) . .
C4 C5 C6 118.6(4) . .
C4 C5 H5 120.7 . .
C6 C5 H5 120.7 . .
O5 N5 O6 138(2) . .
O5 N5 C30 114(2) . .
O6 N5 C30 107.8(14) . .
O6' N5' O5' 127(3) . .
O6' N5' C30 130(2) . .
O5' N5' C30 103(3) . .
O6' N5' C31 86.8(19) . .
O5' N5' C31 145(3) . .
C30 N5' C31 45.4(7) . .
C5 C6 C7 120.2(4) . .
C5 C6 C10 118.7(5) . .
C7 C6 C10 121.1(4) . .
O7 N6 O4 134.5(13) . .
O7 N6 C32 104.9(10) . .
O4 N6 C32 118.1(12) . .
C8 C7 C6 121.4(4) . .
C8 C7 C9 118.2(5) . .
C6 C7 C9 120.4(4) . .
C7 C8 C3 117.4(4) . .
C7 C8 H8 121.3 . .
C3 C8 H8 121.3 . .
C7 C9 H9A 109.5 . .
C7 C9 H9B 109.5 . .
H9A C9 H9B 109.5 . .
C7 C9 H9C 109.5 . .
H9A C9 H9C 109.5 . .
H9B C9 H9C 109.5 . .
C6 C10 H10A 109.5 . .
C6 C10 H10B 109.5 . .
H10A C10 H10B 109.5 . .
C6 C10 H10C 109.5 . .
H10A C10 H10C 109.5 . .
H10B C10 H10C 109.5 . .
N2 C11 C12 111.5(3) . .
N2 C11 H11A 109.3 . .
C12 C11 H11A 109.3 . .
N2 C11 H11B 109.3 . .
C12 C11 H11B 109.3 . .
H11A C11 H11B 108.0 . .
C13 C12 C14 117.1(3) . .
C13 C12 C11 121.1(3) . .
C14 C12 C11 121.9(3) . .
C12 C13 C14 121.8(4) . 5_655
C12 C13 H13 119.1 . .
C14 C13 H13 119.1 5_655 .
C12 C14 C13 121.2(4) . 5_655
C12 C14 H14 119.4 . .
C13 C14 H14 119.4 5_655 .
N3 C15 N4 112.5(3) . .
N3 C15 H15 123.8 . .
N4 C15 H15 123.8 . .
N4 C16 C17 106.0(3) . .
N4 C16 C21 133.3(4) . .
C17 C16 C21 120.7(4) . .
C16 C17 C18 120.6(3) . .
C16 C17 N3 108.5(3) . .
C18 C17 N3 130.9(3) . .
C19 C18 C17 119.3(4) . .
C19 C18 H18 120.3 . .
C17 C18 H18 120.3 . .
C18 C19 C20 119.9(4) . .
C18 C19 C23 118.7(5) . .
C20 C19 C23 121.4(4) . .
C21 C20 C19 121.1(4) . .
C21 C20 C22 118.1(5) . .
C19 C20 C22 120.7(5) . .
C20 C21 C16 118.4(4) . .
C20 C21 H21 120.8 . .
C16 C21 H21 120.8 . .
C20 C22 H22A 109.5 . .
C20 C22 H22B 109.5 . .
H22A C22 H22B 109.5 . .
C20 C22 H22C 109.5 . .
H22A C22 H22C 109.5 . .
H22B C22 H22C 109.5 . .
C19 C23 H23A 109.5 . .
C19 C23 H23B 109.5 . .
H23A C23 H23B 109.5 . .
C19 C23 H23C 109.5 . .
H23A C23 H23C 109.5 . .
H23B C23 H23C 109.5 . .
N4 C24 C25 114.8(3) . .
N4 C24 H24A 108.6 . .
C25 C24 H24A 108.6 . .
N4 C24 H24B 108.6 . .
C25 C24 H24B 108.6 . .
H24A C24 H24B 107.6 . .
C26 C25 C27 118.4(3) . .
C26 C25 C24 119.0(3) . .
C27 C25 C24 122.5(3) . .
C25 C26 C26 120.87(17) . 2_655
C25 C26 H26 119.6 . .
C26 C26 H26 119.6 2_655 .
C27 C27 C25 120.69(18) 2_655 .
C27 C27 H27 119.7 2_655 .
C25 C27 H27 119.7 . .
C29 C28 C33 120.4(5) . .
C29 C28 C1 135.3(6) . .
C33 C28 C1 103.8(6) . .
C29 C28 C1' 96.8(6) . .
C33 C28 C1' 142.5(6) . .
C1 C28 C1' 40.6(4) . .
C30 C29 C28 120.1(6) . .
C30 C29 H29 120.0 . .
C28 C29 H29 120.0 . .
C31 C30 C29 122.0(7) . .
C31 C30 N5' 80.4(13) . .
C29 C30 N5' 157.6(14) . .
C31 C30 N5 123.2(11) . .
C29 C30 N5 114.8(11) . .
N5' C30 N5 42.9(10) . .
C30 C31 C32 120.7(6) . .
C30 C31 N5' 54.2(10) . .
C32 C31 N5' 174.7(10) . .
C30 C31 H31A 119.7 . .
C32 C31 H31A 119.7 . .
N5' C31 H31A 65.5 . .
C31 C32 C33 118.1(6) . .
C31 C32 N6 129.1(10) . .
C33 C32 N6 112.7(10) . .
C28 C33 C32 118.6(5) . .
C28 C33 H33 120.7 . .
C32 C33 H33 120.7 . .

loop_
_geom_bond_atom_site_label_1
_geom_bond_atom_site_label_2
_geom_bond_distance
_geom_bond_site_symmetry_2
C1 O2 1.226(10) .
C1 O1 1.272(14) .
C1 C28 1.566(9) .
C1' O2' 1.204(12) .
C1' O1' 1.242(16) .
C1' C28 1.601(13) .
N1 C2 1.320(4) .
N1 C4 1.395(4) .
N1 Co1 2.003(3) .
O1 Co1 1.934(9) .
O1' Co1 1.964(10) .
Cl1 Co1 2.2288(10) .
Co1 N3 2.007(2) .
C2 N2 1.335(4) .
C2 H2 0.9300 .
N2 C3 1.387(4) .
N2 C11 1.476(4) .
C3 C4 1.383(5) .
C3 C8 1.391(5) .
N3 C15 1.306(4) .
N3 C17 1.396(4) .
C4 C5 1.388(5) .
N4 C15 1.350(4) .
N4 C16 1.377(4) .
N4 C24 1.451(4) .
O4 N6 1.237(10) .
C5 C6 1.389(6) .
C5 H5 0.9300 .
N5 O5 1.10(2) .
N5 O6 1.298(17) .
N5 C30 1.597(13) .
N5' O6' 1.28(4) .
N5' O5' 1.32(9) .
N5' C30 1.482(16) .
N5' C31 1.80(2) .
C6 C7 1.402(7) .
C6 C10 1.513(6) .
N6 O7 1.205(10) .
N6 C32 1.455(8) .
C7 C8 1.384(6) .
C7 C9 1.535(6) .
C8 H8 0.9300 .
C9 H9A 0.9600 .
C9 H9B 0.9600 .
C9 H9C 0.9600 .
C10 H10A 0.9600 .
C10 H10B 0.9600 .
C10 H10C 0.9600 .
C11 C12 1.508(5) .
C11 H11A 0.9700 .
C11 H11B 0.9700 .
C12 C13 1.350(6) .
C12 C14 1.366(5) .
C13 C14 1.376(6) 5_655
C13 H13 0.9300 .
C14 C13 1.376(6) 5_655
C14 H14 0.9300 .
C15 H15 0.9300 .
C16 C17 1.384(5) .
C16 C21 1.405(5) .
C17 C18 1.388(5) .
C18 C19 1.373(5) .
C18 H18 0.9300 .
C19 C20 1.418(7) .
C19 C23 1.528(7) .
C20 C21 1.362(7) .
C20 C22 1.526(6) .
C21 H21 0.9300 .
C22 H22A 0.9600 .
C22 H22B 0.9600 .
C22 H22C 0.9600 .
C23 H23A 0.9600 .
C23 H23B 0.9600 .
C23 H23C 0.9600 .
C24 C25 1.513(4) .
C24 H24A 0.9700 .
C24 H24B 0.9700 .
C25 C26 1.372(4) .
C25 C27 1.380(5) .
C26 C26 1.377(6) 2_655
C26 H26 0.9300 .
C27 C27 1.375(6) 2_655
C27 H27 0.9300 .
C28 C29 1.331(7) .
C28 C33 1.358(7) .
C29 C30 1.324(9) .
C29 H29 0.9300 .
C30 C31 1.302(12) .
C31 C32 1.359(12) .
C31 H31A 0.9300 .
C32 C33 1.391(9) .
C33 H33 0.9300 .

loop_
_geom_torsion_atom_site_label_1
_geom_torsion_atom_site_label_2
_geom_torsion_atom_site_label_3
_geom_torsion_atom_site_label_4
_geom_torsion
_geom_torsion_site_symmetry_4
O2 C1 O1 Co1 11.0(12) .
C28 C1 O1 Co1 -171.4(4) .
O2' C1' O1' Co1 -1.6(13) .
C28 C1' O1' Co1 -179.0(4) .
C1 O1 Co1 O1' 22.8(8) .
C1 O1 Co1 N1 32.5(8) .
C1 O1 Co1 N3 -84.2(7) .
C1 O1 Co1 Cl1 163.5(6) .
C1' O1' Co1 O1 -3.2(8) .
C1' O1' Co1 N1 -174.5(7) .
C1' O1' Co1 N3 80.4(8) .
C1' O1' Co1 Cl1 -49.0(8) .
C2 N1 Co1 O1 6.4(4) .
C4 N1 Co1 O1 -166.1(4) .
C2 N1 Co1 O1' 10.3(4) .
C4 N1 Co1 O1' -162.2(4) .
C2 N1 Co1 N3 128.7(3) .
C4 N1 Co1 N3 -43.8(3) .
C2 N1 Co1 Cl1 -117.5(2) .
C4 N1 Co1 Cl1 70.1(3) .
C4 N1 C2 N2 -0.1(4) .
Co1 N1 C2 N2 -174.1(2) .
N1 C2 N2 C3 0.1(4) .
N1 C2 N2 C11 177.2(3) .
C2 N2 C3 C4 -0.1(3) .
C11 N2 C3 C4 -177.0(3) .
C2 N2 C3 C8 -179.1(4) .
C11 N2 C3 C8 4.0(6) .
O1 Co1 N3 C15 -104.9(4) .
O1' Co1 N3 C15 -130.2(4) .
N1 Co1 N3 C15 129.6(2) .
Cl1 Co1 N3 C15 6.4(3) .
O1 Co1 N3 C17 75.1(4) .
O1' Co1 N3 C17 49.8(4) .
N1 Co1 N3 C17 -50.4(3) .
Cl1 Co1 N3 C17 -173.6(2) .
N2 C3 C4 C5 -179.3(3) .
C8 C3 C4 C5 -0.2(5) .
N2 C3 C4 N1 0.0(3) .
C8 C3 C4 N1 179.1(3) .
C2 N1 C4 C3 0.1(3) .
Co1 N1 C4 C3 173.7(2) .
C2 N1 C4 C5 179.3(4) .
Co1 N1 C4 C5 -7.1(5) .
C3 C4 C5 C6 -0.5(5) .
N1 C4 C5 C6 -179.6(4) .
C4 C5 C6 C7 1.1(7) .
C4 C5 C6 C10 -179.4(5) .
C5 C6 C7 C8 -1.1(7) .
C10 C6 C7 C8 179.4(5) .
C5 C6 C7 C9 178.0(5) .
C10 C6 C7 C9 -1.5(8) .
C6 C7 C8 C3 0.5(7) .
C9 C7 C8 C3 -178.6(4) .
C4 C3 C8 C7 0.2(6) .
N2 C3 C8 C7 179.0(4) .
C2 N2 C11 C12 -80.5(4) .
C3 N2 C11 C12 95.9(4) .
N2 C11 C12 C13 97.4(5) .
N2 C11 C12 C14 -82.0(5) .
C14 C12 C13 C14 1.5(9) 5_655
C11 C12 C13 C14 -178.0(5) 5_655
C13 C12 C14 C13 -1.5(9) 5_655
C11 C12 C14 C13 178.0(5) 5_655
C17 N3 C15 N4 -0.5(3) .
Co1 N3 C15 N4 179.54(18) .
C16 N4 C15 N3 0.1(3) .
C24 N4 C15 N3 177.2(3) .
C15 N4 C16 C17 0.4(3) .
C24 N4 C16 C17 -176.6(3) .
C15 N4 C16 C21 -177.5(3) .
C24 N4 C16 C21 5.5(5) .
N4 C16 C17 C18 -179.7(3) .
C21 C16 C17 C18 -1.6(4) .
N4 C16 C17 N3 -0.6(3) .
C21 C16 C17 N3 177.5(3) .
C15 N3 C17 C16 0.7(3) .
Co1 N3 C17 C16 -179.3(2) .
C15 N3 C17 C18 179.6(3) .
Co1 N3 C17 C18 -0.4(5) .
C16 C17 C18 C19 1.2(5) .
N3 C17 C18 C19 -177.6(3) .
C17 C18 C19 C20 0.4(5) .
C17 C18 C19 C23 -179.2(4) .
C18 C19 C20 C21 -1.7(6) .
C23 C19 C20 C21 177.8(4) .
C18 C19 C20 C22 178.0(4) .
C23 C19 C20 C22 -2.4(6) .
C19 C20 C21 C16 1.4(6) .
C22 C20 C21 C16 -178.4(4) .
N4 C16 C21 C20 177.8(3) .
C17 C16 C21 C20 0.3(5) .
C15 N4 C24 C25 -98.2(4) .
C16 N4 C24 C25 78.3(4) .
N4 C24 C25 C26 173.1(3) .
N4 C24 C25 C27 -8.6(5) .
C27 C25 C26 C26 0.5(6) 2_655
C24 C25 C26 C26 179.0(4) 2_655
C26 C25 C27 C27 -0.1(8) 2_655
C24 C25 C27 C27 -178.5(5) 2_655
O2 C1 C28 C29 144.8(7) .
O1 C1 C28 C29 -32.7(9) .
O2 C1 C28 C33 -26.6(8) .
O1 C1 C28 C33 155.9(6) .
O2 C1 C28 C1' 168.0(10) .
O1 C1 C28 C1' -9.6(6) .
O2' C1' C28 C29 9.4(8) .
O1' C1' C28 C29 -173.2(7) .
O2' C1' C28 C33 -178.0(7) .
O1' C1' C28 C33 -0.6(11) .
O2' C1' C28 C1 -154.4(11) .
O1' C1' C28 C1 23.0(6) .
C33 C28 C29 C30 0.0(7) .
C1 C28 C29 C30 -170.4(6) .
C1' C28 C29 C30 174.7(5) .
C28 C29 C30 C31 -3.5(9) .
C28 C29 C30 N5' -178(2) .
C28 C29 C30 N5 176.5(5) .
O6' N5' C30 C31 -22(3) .
O5' N5' C30 C31 161(3) .
O6' N5' C30 C29 153(2) .
O5' N5' C30 C29 -23(4) .
C31 N5' C30 C29 176(2) .
O6' N5' C30 N5 160(3) .
O5' N5' C30 N5 -17(3) .
C31 N5' C30 N5 -177.6(12) .
O5 N5 C30 C31 -4.3(18) .
O6 N5 C30 C31 177.4(9) .
O5 N5 C30 C29 175.7(13) .
O6 N5 C30 C29 -2.6(11) .
O5 N5 C30 N5' -1.5(16) .
O6 N5 C30 N5' -179.8(16) .
C29 C30 C31 C32 3.8(11) .
N5' C30 C31 C32 -178.1(10) .
N5 C30 C31 C32 -176.2(7) .
C29 C30 C31 N5' -178.1(10) .
N5 C30 C31 N5' 1.9(10) .
O6' N5' C31 C30 163(2) .
O5' N5' C31 C30 -33(7) .
O6' N5' C31 C32 -180(100) .
O5' N5' C31 C32 -16(13) .
C30 N5' C31 C32 17(10) .
C30 C31 C32 C33 -0.6(11) .
N5' C31 C32 C33 -17(10) .
C30 C31 C32 N6 178.4(9) .
N5' C31 C32 N6 162(9) .
O7 N6 C32 C31 10.0(17) .
O4 N6 C32 C31 -154.7(14) .
O7 N6 C32 C33 -170.9(11) .
O4 N6 C32 C33 24.4(17) .
C29 C28 C33 C32 3.1(7) .
C1 C28 C33 C32 176.1(5) .
C1' C28 C33 C32 -168.4(6) .
C31 C32 C33 C28 -2.7(9) .
N6 C32 C33 C28 178.1(7) .
